data_7062791
loop_
_publ_author_name
'Bazhina, Evgeniya S.'
'Shmelev, Maxim A.'
'Voronina, Julia K.'
'Korotkova, Natalia A.'
'Babeshkin, Konstantin A.'
'Matiukhina, Anna K.'
'Belova, Ekaterina V.'
'Gogoleva, Natalia V.'
'Kottsov, Sergey Yu.'
'Efimov, Nikolay N.'
'Kiskin, Mikhail A.'
'Eremenko, Igor L.'

_publ_section_title
;
 Synthesis, structural features, magnetic properties and thermal
 decomposition of a new series of polymeric Ln(iii)--Cr(iii)
 cyclopropane-1,1-dicarboxylates
;
_journal_issue 41
_journal_name_full 'New Journal of Chemistry'
_journal_page_first 19251
_journal_page_last 19264
_journal_paper_doi 10.1039/D3NJ03027J
_journal_volume 47
_journal_year 2023
_chemical_formula_sum 'C10 H17 Cr O12'
_chemical_formula_weight 381.23
_space_group_crystal_system monoclinic
_space_group_IT_number 14
_space_group_name_Hall '-P 2ybc'
_space_group_name_H-M_alt 'P 1 21/c 1'
_atom_sites_solution_hydrogens mixed
_audit_creation_method SHELXL-2014/7
_audit_update_record
;
2022-03-23 deposited with the CCDC.	2023-09-18 downloaded from the CCDC.
;
_cell_angle_alpha 90
_cell_angle_beta 97.025(2)
_cell_angle_gamma 90
_cell_formula_units_Z 4
_cell_length_a 8.3636(4)
_cell_length_b 12.1817(6)
_cell_length_c 14.0600(6)
_cell_measurement_reflns_used 4603
_cell_measurement_temperature 296(2)
_cell_measurement_theta_max 30.48
_cell_measurement_theta_min 2.45
_cell_volume 1421.72(12)
_computing_structure_refinement 'SHELXL-2014/7 (Sheldrick, 2014)'
_diffrn_ambient_temperature 296(2)
_diffrn_measured_fraction_theta_full 0.986
_diffrn_measured_fraction_theta_max 0.984
_diffrn_measurement_device_type 'Bruker APEX-II CCD'
_diffrn_measurement_method '\f and \w scans'
_diffrn_radiation_type MoK\a
_diffrn_radiation_wavelength 0.71073
_diffrn_reflns_av_R_equivalents 0.0222
_diffrn_reflns_av_unetI/netI 0.0270
_diffrn_reflns_Laue_measured_fraction_full 0.986
_diffrn_reflns_Laue_measured_fraction_max 0.984
_diffrn_reflns_limit_h_max 10
_diffrn_reflns_limit_h_min -10
_diffrn_reflns_limit_k_max 15
_diffrn_reflns_limit_k_min -12
_diffrn_reflns_limit_l_max 17
_diffrn_reflns_limit_l_min -16
_diffrn_reflns_number 7680
_diffrn_reflns_point_group_measured_fraction_full 0.986
_diffrn_reflns_point_group_measured_fraction_max 0.984
_diffrn_reflns_theta_full 25.242
_diffrn_reflns_theta_max 25.998
_diffrn_reflns_theta_min 2.454
_exptl_absorpt_coefficient_mu 0.871
_exptl_absorpt_correction_T_max 0.3812
_exptl_absorpt_correction_T_min 0.3228
_exptl_absorpt_correction_type multi-scan
_exptl_crystal_colour purple
_exptl_crystal_density_diffrn 1.781
_exptl_crystal_description plate
_exptl_crystal_F_000 788
_exptl_crystal_size_max 0.130
_exptl_crystal_size_mid 0.110
_exptl_crystal_size_min 0.100
_refine_diff_density_max 0.503
_refine_diff_density_min -0.557
_refine_diff_density_rms 0.060
_refine_ls_extinction_method none
_refine_ls_goodness_of_fit_ref 1.208
_refine_ls_hydrogen_treatment constr
_refine_ls_matrix_type full
_refine_ls_number_parameters 208
_refine_ls_number_reflns 2749
_refine_ls_number_restraints 0
_refine_ls_restrained_S_all 1.208
_refine_ls_R_factor_all 0.0397
_refine_ls_R_factor_gt 0.0347
_refine_ls_shift/su_max 0.001
_refine_ls_shift/su_mean 0.000
_refine_ls_structure_factor_coef Fsqd
_refine_ls_weighting_details 'w=1/[\s^2^(Fo^2^)+(0.0436P)^2^+0.8408P] where P=(Fo^2^+2Fc^2^)/3'
_refine_ls_weighting_scheme calc
_refine_ls_wR_factor_gt 0.0961
_refine_ls_wR_factor_ref 0.0987
_reflns_Friedel_coverage 0.000
_reflns_number_gt 2464
_reflns_number_total 2749
_reflns_threshold_expression 'I > 2\s(I)'
_cod_data_source_file d3nj03027j2.cif
_cod_data_source_block A_A
_cod_depositor_comments 'Adding full bibliography for 7062789--7062793.cif.'
_cod_original_sg_symbol_H-M 'P 21/c'
_cod_database_code 7062791
_shelx_shelxl_version_number 2014/7
_shelx_space_group_comment
;
The symmetry employed for this shelxl refinement is uniquely defined
by the following loop, which should always be used as a source of
symmetry information in preference to the above space-group names.
They are only intended as comments.
;
_shelx_estimated_absorpt_t_min 0.895
_shelx_estimated_absorpt_t_max 0.918

loop_
_space_group_symop_operation_xyz
'x, y, z'
'-x, y+1/2, -z+1/2'
'-x, -y, -z'
'x, -y-1/2, z-1/2'

loop_
_atom_site_label
_atom_site_type_symbol
_atom_site_fract_x
_atom_site_fract_y
_atom_site_fract_z
_atom_site_U_iso_or_equiv
_atom_site_adp_type
_atom_site_occupancy
_atom_site_site_symmetry_order
_atom_site_calc_flag
_atom_site_refinement_flags_posn
_atom_site_refinement_flags_adp
_atom_site_refinement_flags_occupancy
_atom_site_disorder_assembly
_atom_site_disorder_group
Cr1 Cr 0.75219(4) 0.51557(3) 0.61922(3) 0.01915(13) Uani 1 1 d . . . . .
O1 O 0.89406(19) 0.63972(14) 0.65477(13) 0.0273(4) Uani 1 1 d . . . . .
O1S O 0.7303(2) 0.60094(18) 0.88510(15) 0.0480(6) Uani 1 1 d . . . . .
H1S' H 0.6361 0.6194 0.8981 0.058 Uiso 1 1 d R U . . .
H1S H 0.7920 0.6553 0.9017 0.058 Uiso 1 1 d R U . . .
O2 O 0.57035(19) 0.60422(13) 0.64995(12) 0.0257(4) Uani 1 1 d . . . . .
O2S O 0.2094(2) 0.61209(17) 0.63524(15) 0.0438(5) Uani 1 1 d . . . . .
H2S' H 0.2253 0.5570 0.6007 0.053 Uiso 1 1 d R U . . .
H2S H 0.1038 0.6216 0.6336 0.053 Uiso 1 1 d R U . . .
O3 O 0.93341(19) 0.42988(13) 0.59088(12) 0.0240(4) Uani 1 1 d . . . . .
O4 O 0.60656(19) 0.39546(13) 0.58041(12) 0.0253(4) Uani 1 1 d . . . . .
O5 O 0.7828(2) 0.45968(15) 0.75341(12) 0.0307(4) Uani 1 1 d . . . . .
H5' H 0.7624 0.5012 0.8009 0.037 Uiso 1 1 d R U . . .
H5 H 0.8631 0.4127 0.7703 0.037 Uiso 1 1 d R U . . .
O6 O 0.71519(19) 0.56808(13) 0.48291(11) 0.0246(4) Uani 1 1 d . . . . .
H6 H 0.6217 0.5873 0.4626 0.029 Uiso 1 1 d R U . . .
H6' H 0.7719 0.6188 0.4715 0.029 Uiso 1 1 d R U . . .
O7 O 0.9793(2) 0.80769(16) 0.68629(15) 0.0416(5) Uani 1 1 d . . . . .
O8 O 0.4234(2) 0.74685(16) 0.67417(16) 0.0440(5) Uani 1 1 d . . . . .
H8 H 0.3645 0.8073 0.6947 0.053 Uiso 1 1 d R U . . .
O9 O 1.0808(2) 0.28658(14) 0.56528(13) 0.0301(4) Uani 1 1 d . . . . .
O10 O 0.5259(2) 0.22487(16) 0.56714(16) 0.0442(5) Uani 1 1 d . . . . .
C1 C 0.8686(3) 0.7419(2) 0.67180(17) 0.0268(5) Uani 1 1 d . . . . .
C2 C 0.6990(3) 0.7809(2) 0.67386(18) 0.0274(5) Uani 1 1 d . . . . .
C3 C 0.5607(3) 0.7044(2) 0.66540(18) 0.0268(5) Uani 1 1 d . . . . .
C4 C 0.6808(4) 0.8862(2) 0.7318(2) 0.0402(7) Uani 1 1 d . . . . .
H4A H 0.5843 0.8938 0.7632 0.048 Uiso 1 1 calc R U . . .
H4B H 0.7773 0.9169 0.7671 0.048 Uiso 1 1 calc R U . . .
C5 C 0.6631(4) 0.8945(2) 0.6273(2) 0.0403(7) Uani 1 1 d . . . . .
H5A H 0.7488 0.9301 0.5983 0.048 Uiso 1 1 calc R U . . .
H5B H 0.5558 0.9070 0.5944 0.048 Uiso 1 1 calc R U . . .
C6 C 0.9476(3) 0.32632(19) 0.57753(16) 0.0214(5) Uani 1 1 d . . . . .
C7 C 0.8061(3) 0.25151(19) 0.57658(17) 0.0222(5) Uani 1 1 d . . . . .
C8 C 0.6361(3) 0.2911(2) 0.57558(17) 0.0241(5) Uani 1 1 d . . . . .
C9 C 0.8412(3) 0.1421(2) 0.6291(2) 0.0328(6) Uani 1 1 d . . . . .
H9A H 0.9489 0.1308 0.6618 0.039 Uiso 1 1 calc R U . . .
H9B H 0.7557 0.1099 0.6607 0.039 Uiso 1 1 calc R U . . .
C10 C 0.8212(3) 0.1427(2) 0.5241(2) 0.0326(6) Uani 1 1 d . . . . .
H10A H 0.7234 0.1108 0.4913 0.039 Uiso 1 1 calc R U . . .
H10B H 0.9166 0.1316 0.4924 0.039 Uiso 1 1 calc R U . . .

loop_
_atom_site_aniso_label
_atom_site_aniso_U_11
_atom_site_aniso_U_22
_atom_site_aniso_U_33
_atom_site_aniso_U_23
_atom_site_aniso_U_13
_atom_site_aniso_U_12
Cr1 0.0146(2) 0.0164(2) 0.0258(2) 0.00030(14) -0.00003(14) -0.00135(14)
O1 0.0176(8) 0.0214(9) 0.0421(10) -0.0053(7) 0.0004(7) -0.0032(7)
O1S 0.0386(12) 0.0422(13) 0.0659(15) -0.0235(10) 0.0169(10) -0.0015(9)
O2 0.0183(8) 0.0197(9) 0.0392(10) -0.0005(7) 0.0036(7) -0.0008(6)
O2S 0.0276(10) 0.0427(12) 0.0620(14) -0.0195(10) 0.0098(9) -0.0017(9)
O3 0.0178(8) 0.0176(8) 0.0365(10) -0.0013(7) 0.0034(7) -0.0014(6)
O4 0.0181(8) 0.0198(9) 0.0372(10) -0.0005(7) 0.0003(7) -0.0021(6)
O5 0.0351(10) 0.0300(10) 0.0266(9) 0.0014(7) 0.0016(7) 0.0102(8)
O6 0.0167(8) 0.0252(9) 0.0312(9) 0.0060(7) 0.0004(6) -0.0029(7)
O7 0.0331(11) 0.0337(11) 0.0576(13) -0.0112(9) 0.0045(9) -0.0130(8)
O8 0.0284(11) 0.0293(11) 0.0756(15) -0.0092(10) 0.0112(10) 0.0063(8)
O9 0.0202(9) 0.0223(9) 0.0490(11) 0.0028(8) 0.0088(7) 0.0023(7)
O10 0.0255(10) 0.0276(10) 0.0801(16) -0.0040(10) 0.0088(10) -0.0114(8)
C1 0.0258(13) 0.0268(13) 0.0272(12) -0.0027(10) 0.0011(10) -0.0060(10)
C2 0.0302(14) 0.0201(12) 0.0313(13) -0.0029(10) 0.0020(10) -0.0023(10)
C3 0.0256(13) 0.0253(13) 0.0294(13) 0.0007(10) 0.0030(10) 0.0010(10)
C4 0.0412(16) 0.0286(15) 0.0503(18) -0.0151(13) 0.0036(13) -0.0018(12)
C5 0.0448(18) 0.0225(14) 0.0512(18) 0.0056(12) -0.0035(13) -0.0020(12)
C6 0.0206(12) 0.0207(12) 0.0225(12) 0.0026(9) 0.0013(9) -0.0011(9)
C7 0.0214(12) 0.0173(12) 0.0277(12) 0.0011(9) 0.0027(9) -0.0028(9)
C8 0.0224(12) 0.0230(12) 0.0266(12) 0.0002(9) 0.0026(9) -0.0040(10)
C9 0.0343(15) 0.0199(13) 0.0434(16) 0.0075(11) 0.0017(12) -0.0016(10)
C10 0.0336(15) 0.0224(13) 0.0416(16) -0.0072(11) 0.0039(11) -0.0020(11)

loop_
_atom_type_symbol
_atom_type_description
_atom_type_scat_dispersion_real
_atom_type_scat_dispersion_imag
_atom_type_scat_source
C C 0.0033 0.0016 'International Tables Vol C Tables 4.2.6.8 and 6.1.1.4'
H H 0.0000 0.0000 'International Tables Vol C Tables 4.2.6.8 and 6.1.1.4'
O O 0.0106 0.0060 'International Tables Vol C Tables 4.2.6.8 and 6.1.1.4'
Cr Cr 0.3209 0.6236 'International Tables Vol C Tables 4.2.6.8 and 6.1.1.4'

loop_
_geom_angle_atom_site_label_1
_geom_angle_atom_site_label_2
_geom_angle_atom_site_label_3
_geom_angle
_geom_angle_site_symmetry_1
_geom_angle_site_symmetry_3
_geom_angle_publ_flag
O3 Cr1 O4 90.91(7) . . ?
O3 Cr1 O1 90.22(7) . . ?
O4 Cr1 O1 177.91(7) . . ?
O3 Cr1 O2 178.92(7) . . ?
O4 Cr1 O2 90.01(7) . . ?
O1 Cr1 O2 88.87(7) . . ?
O3 Cr1 O5 89.86(7) . . ?
O4 Cr1 O5 90.69(7) . . ?
O1 Cr1 O5 91.07(8) . . ?
O2 Cr1 O5 89.58(7) . . ?
O3 Cr1 O6 90.49(7) . . ?
O4 Cr1 O6 87.34(7) . . ?
O1 Cr1 O6 90.89(7) . . ?
O2 Cr1 O6 90.10(7) . . ?
O5 Cr1 O6 178.01(7) . . ?
C1 O1 Cr1 133.38(16) . . ?
H1S' O1S H1S 106.2 . . ?
C3 O2 Cr1 130.48(16) . . ?
H2S' O2S H2S 108.3 . . ?
C6 O3 Cr1 130.82(15) . . ?
C8 O4 Cr1 129.55(15) . . ?
Cr1 O5 H5' 120.8 . . ?
Cr1 O5 H5 118.4 . . ?
H5' O5 H5 112.4 . . ?
Cr1 O6 H6 116.4 . . ?
Cr1 O6 H6' 114.1 . . ?
H6 O6 H6' 105.5 . . ?
C3 O8 H8 147.9 . . ?
O7 C1 O1 121.6(2) . . ?
O7 C1 C2 119.2(2) . . ?
O1 C1 C2 119.1(2) . . ?
C3 C2 C1 122.1(2) . . ?
C3 C2 C4 116.2(2) . . ?
C1 C2 C4 115.5(2) . . ?
C3 C2 C5 114.9(2) . . ?
C1 C2 C5 114.3(2) . . ?
C4 C2 C5 56.65(18) . . ?
O2 C3 O8 119.5(2) . . ?
O2 C3 C2 124.4(2) . . ?
O8 C3 C2 116.1(2) . . ?
C5 C4 C2 61.93(17) . . ?
C5 C4 H4A 117.6 . . ?
C2 C4 H4A 117.6 . . ?
C5 C4 H4B 117.6 . . ?
C2 C4 H4B 117.6 . . ?
H4A C4 H4B 114.7 . . ?
C4 C5 C2 61.42(18) . . ?
C4 C5 H5A 117.6 . . ?
C2 C5 H5A 117.6 . . ?
C4 C5 H5B 117.6 . . ?
C2 C5 H5B 117.6 . . ?
H5A C5 H5B 114.7 . . ?
O9 C6 O3 120.2(2) . . ?
O9 C6 C7 118.9(2) . . ?
O3 C6 C7 121.0(2) . . ?
C6 C7 C8 123.6(2) . . ?
C6 C7 C10 114.9(2) . . ?
C8 C7 C10 114.1(2) . . ?
C6 C7 C9 114.9(2) . . ?
C8 C7 C9 114.2(2) . . ?
C10 C7 C9 57.13(17) . . ?
O10 C8 O4 120.5(2) . . ?
O10 C8 C7 119.5(2) . . ?
O4 C8 C7 120.0(2) . . ?
C10 C9 C7 61.27(16) . . ?
C10 C9 H9A 117.6 . . ?
C7 C9 H9A 117.6 . . ?
C10 C9 H9B 117.6 . . ?
C7 C9 H9B 117.6 . . ?
H9A C9 H9B 114.7 . . ?
C9 C10 C7 61.60(16) . . ?
C9 C10 H10A 117.6 . . ?
C7 C10 H10A 117.6 . . ?
C9 C10 H10B 117.6 . . ?
C7 C10 H10B 117.6 . . ?
H10A C10 H10B 114.7 . . ?

loop_
_geom_bond_atom_site_label_1
_geom_bond_atom_site_label_2
_geom_bond_distance
_geom_bond_site_symmetry_2
_geom_bond_publ_flag
Cr1 O3 1.9218(16) . ?
Cr1 O4 1.9389(16) . ?
Cr1 O1 1.9494(17) . ?
Cr1 O2 1.9562(17) . ?
Cr1 O5 1.9928(17) . ?
Cr1 O6 2.0081(16) . ?
O1 C1 1.290(3) . ?
O1S H1S' 0.8600 . ?
O1S H1S 0.8539 . ?
O2 C3 1.243(3) . ?
O2S H2S' 0.8479 . ?
O2S H2S 0.8879 . ?
O3 C6 1.283(3) . ?
O4 C8 1.298(3) . ?
O5 H5' 0.8709 . ?
O5 H5 0.8921 . ?
O6 H6 0.8323 . ?
O6 H6' 0.8067 . ?
O7 C1 1.223(3) . ?
O8 C3 1.280(3) . ?
O8 H8 0.9501 . ?
O9 C6 1.246(3) . ?
O10 C8 1.220(3) . ?
C1 C2 1.499(3) . ?
C2 C3 1.479(3) . ?
C2 C4 1.537(3) . ?
C2 C5 1.545(3) . ?
C4 C5 1.462(4) . ?
C4 H4A 0.9700 . ?
C4 H4B 0.9700 . ?
C5 H5A 0.9700 . ?
C5 H5B 0.9700 . ?
C6 C7 1.492(3) . ?
C7 C8 1.500(3) . ?
C7 C10 1.529(3) . ?
C7 C9 1.534(3) . ?
C9 C10 1.464(4) . ?
C9 H9A 0.9700 . ?
C9 H9B 0.9700 . ?
C10 H10A 0.9700 . ?
C10 H10B 0.9700 . ?

loop_
_geom_torsion_atom_site_label_1
_geom_torsion_atom_site_label_2
_geom_torsion_atom_site_label_3
_geom_torsion_atom_site_label_4
_geom_torsion
_geom_torsion_site_symmetry_1
_geom_torsion_site_symmetry_2
_geom_torsion_site_symmetry_3
_geom_torsion_site_symmetry_4
_geom_torsion_publ_flag
Cr1 O1 C1 O7 -174.39(18) . . . . ?
Cr1 O1 C1 C2 5.6(3) . . . . ?
O7 C1 C2 C3 -174.5(2) . . . . ?
O1 C1 C2 C3 5.4(4) . . . . ?
O7 C1 C2 C4 -23.4(3) . . . . ?
O1 C1 C2 C4 156.6(2) . . . . ?
O7 C1 C2 C5 39.6(3) . . . . ?
O1 C1 C2 C5 -140.4(2) . . . . ?
Cr1 O2 C3 O8 172.50(17) . . . . ?
Cr1 O2 C3 C2 -6.9(4) . . . . ?
C1 C2 C3 O2 -4.8(4) . . . . ?
C4 C2 C3 O2 -155.7(3) . . . . ?
C5 C2 C3 O2 140.9(3) . . . . ?
C1 C2 C3 O8 175.8(2) . . . . ?
C4 C2 C3 O8 24.9(3) . . . . ?
C5 C2 C3 O8 -38.6(3) . . . . ?
C3 C2 C4 C5 -103.7(3) . . . . ?
C1 C2 C4 C5 103.4(3) . . . . ?
C3 C2 C5 C4 106.1(3) . . . . ?
C1 C2 C5 C4 -105.5(2) . . . . ?
Cr1 O3 C6 O9 -175.80(16) . . . . ?
Cr1 O3 C6 C7 4.1(3) . . . . ?
O9 C6 C7 C8 -170.4(2) . . . . ?
O3 C6 C7 C8 9.7(3) . . . . ?
O9 C6 C7 C10 -22.3(3) . . . . ?
O3 C6 C7 C10 157.9(2) . . . . ?
O9 C6 C7 C9 41.3(3) . . . . ?
O3 C6 C7 C9 -138.5(2) . . . . ?
Cr1 O4 C8 O10 166.03(19) . . . . ?
Cr1 O4 C8 C7 -16.3(3) . . . . ?
C6 C7 C8 O10 174.2(2) . . . . ?
C10 C7 C8 O10 25.8(3) . . . . ?
C9 C7 C8 O10 -37.3(3) . . . . ?
C6 C7 C8 O4 -3.5(3) . . . . ?
C10 C7 C8 O4 -151.8(2) . . . . ?
C9 C7 C8 O4 145.0(2) . . . . ?
C6 C7 C9 C10 -104.7(2) . . . . ?
C8 C7 C9 C10 104.0(2) . . . . ?
C6 C7 C10 C9 104.6(2) . . . . ?
C8 C7 C10 C9 -104.2(2) . . . . ?
